data_2226775
loop_
_publ_author_name
'Siddiqui, Sabahat Zahra'
'Waqas, Usama'
'Akkurt, Mehmet'
Aziz-ur-Rehman
'Khan, Islam Ullah'

_publ_section_title
;
 2-Amino-1,3-benzothiazol-3-ium dihydrogen phosphate
;
_journal_coeditor_code BT5282
_journal_issue 8
_journal_name_full 'Acta Crystallographica Section E'
_journal_page_first o1929
_journal_paper_doi 10.1107/S1600536810025547
_journal_volume 66
_journal_year 2010
_chemical_formula_iupac 'C7 H7 N2 S +, H2 P O4 -'
_chemical_formula_moiety 'C7 H7 N2 S +, H2 O4 P -'
_chemical_formula_sum 'C7 H9 N2 O4 P S'
_chemical_formula_weight 248.20
_chemical_name_systematic
;
2-Amino-1,3-benzothiazol-3-ium dihydrogen phosphate
;
_space_group_IT_number 14
_symmetry_cell_setting monoclinic
_symmetry_space_group_name_Hall '-P 2ybc'
_symmetry_space_group_name_H-M 'P 1 21/c 1'
_atom_sites_solution_hydrogens geom
_atom_sites_solution_primary direct
_atom_sites_solution_secondary difmap
_cell_angle_alpha 90
_cell_angle_beta 103.7750(10)
_cell_angle_gamma 90
_cell_formula_units_Z 4
_cell_length_a 12.3915(4)
_cell_length_b 10.1572(3)
_cell_length_c 8.3159(2)
_cell_measurement_reflns_used 2983
_cell_measurement_temperature 296(2)
_cell_measurement_theta_max 27.08
_cell_measurement_theta_min 2.62
_cell_volume 1016.56(5)
_computing_cell_refinement 'SAINT (Bruker, 2007)'
_computing_data_collection 'APEX2 (Bruker, 2007)'
_computing_data_reduction 'SAINT (Bruker, 2007)'
_computing_molecular_graphics 'ORTEP-3 for Windows (Farrugia, 1997)'
_computing_publication_material 'WinGX (Farrugia, 1999) and PLATON (Spek, 2009)'
_computing_structure_refinement 'SHELXL97 (Sheldrick, 2008)'
_computing_structure_solution 'SHELXS97 (Sheldrick, 2008)'
_diffrn_ambient_temperature 296(2)
_diffrn_measured_fraction_theta_full 0.986
_diffrn_measured_fraction_theta_max 0.986
_diffrn_measurement_device_type 'Bruker APEXII CCD'
_diffrn_measurement_method '\f and \w scans'
_diffrn_radiation_monochromator graphite
_diffrn_radiation_source 'sealed tube'
_diffrn_radiation_type MoK\a
_diffrn_radiation_wavelength 0.71073
_diffrn_reflns_av_R_equivalents 0.0328
_diffrn_reflns_av_sigmaI/netI 0.0348
_diffrn_reflns_limit_h_max 16
_diffrn_reflns_limit_h_min -13
_diffrn_reflns_limit_k_max 13
_diffrn_reflns_limit_k_min -8
_diffrn_reflns_limit_l_max 8
_diffrn_reflns_limit_l_min -11
_diffrn_reflns_number 9333
_diffrn_reflns_reduction_process
;
;
_diffrn_reflns_theta_full 28.30
_diffrn_reflns_theta_max 28.30
_diffrn_reflns_theta_min 3.22
_diffrn_standards_number 0
_exptl_absorpt_coefficient_mu 0.471
_exptl_absorpt_correction_type none
_exptl_crystal_colour off-white
_exptl_crystal_density_diffrn 1.622
_exptl_crystal_density_method 'Not Measured'
_exptl_crystal_description rod
_exptl_crystal_F_000 512
_exptl_crystal_size_max 0.25
_exptl_crystal_size_mid 0.09
_exptl_crystal_size_min 0.07
_refine_diff_density_max 0.308
_refine_diff_density_min -0.255
_refine_ls_extinction_method none
_refine_ls_goodness_of_fit_ref 1.030
_refine_ls_hydrogen_treatment mixed
_refine_ls_matrix_type full
_refine_ls_number_parameters 151
_refine_ls_number_reflns 2490
_refine_ls_number_restraints 5
_refine_ls_restrained_S_all 1.029
_refine_ls_R_factor_all 0.0534
_refine_ls_R_factor_gt 0.0376
_refine_ls_shift/su_max 0.001
_refine_ls_shift/su_mean 0.000
_refine_ls_structure_factor_coef Fsqd
_refine_ls_weighting_details 'calc w=1/[\s^2^(Fo^2^)+(0.0508P)^2^+0.1064P] where P=(Fo^2^+2Fc^2^)/3'
_refine_ls_weighting_scheme calc
_refine_ls_wR_factor_gt 0.0885
_refine_ls_wR_factor_ref 0.0963
_reflns_number_gt 1938
_reflns_number_total 2490
_reflns_threshold_expression I>2\s(I)
_cod_data_source_file bt5282.cif
_cod_data_source_block I
_cod_original_sg_symbol_H-M 'P 21/c'
_cod_database_code 2226775
_cod_database_fobs_code 2226775

loop_
_symmetry_equiv_pos_site_id
_symmetry_equiv_pos_as_xyz
1 x,y,z
2 -x,1/2+y,1/2-z
3 -x,-y,-z
4 x,1/2-y,1/2+z

loop_
_atom_site_aniso_label
_atom_site_aniso_U_11
_atom_site_aniso_U_22
_atom_site_aniso_U_33
_atom_site_aniso_U_12
_atom_site_aniso_U_13
_atom_site_aniso_U_23
S1 0.0424(3) 0.0331(3) 0.0412(3) -0.0075(2) 0.0035(2) -0.0034(2)
N1 0.0421(9) 0.0296(8) 0.0326(8) -0.0059(7) 0.0007(7) 0.0004(6)
N2 0.0446(10) 0.0425(9) 0.0417(10) -0.0074(8) -0.0079(8) 0.0031(8)
C1 0.0357(10) 0.0384(10) 0.0352(9) -0.0013(8) 0.0092(8) -0.0010(8)
C2 0.0530(13) 0.0418(11) 0.0525(12) 0.0090(10) 0.0110(10) 0.0023(10)
C3 0.0512(13) 0.0605(14) 0.0515(13) 0.0172(11) 0.0055(10) 0.0062(11)
C4 0.0370(11) 0.0749(16) 0.0409(11) 0.0027(11) 0.0000(9) 0.0000(10)
C5 0.0400(11) 0.0500(11) 0.0383(10) -0.0081(9) 0.0043(8) -0.0034(9)
C6 0.0347(10) 0.0382(10) 0.0290(9) -0.0026(8) 0.0074(7) 0.0013(7)
C7 0.0371(10) 0.0350(9) 0.0321(9) -0.0055(8) 0.0068(8) 0.0006(7)
P1 0.0371(3) 0.0314(3) 0.0236(2) 0.0020(2) -0.0009(2) 0.0029(2)
O1 0.0399(8) 0.0585(9) 0.0308(7) -0.0073(7) -0.0021(6) 0.0036(6)
O2 0.0562(9) 0.0307(6) 0.0256(6) 0.0059(6) -0.0027(6) 0.0010(5)
O3 0.0462(8) 0.0503(8) 0.0292(7) -0.0127(6) -0.0038(6) 0.0042(6)
O4 0.0685(10) 0.0476(8) 0.0334(7) 0.0263(7) 0.0128(7) 0.0122(7)

loop_
_atom_site_type_symbol
_atom_site_label
_atom_site_fract_x
_atom_site_fract_y
_atom_site_fract_z
_atom_site_U_iso_or_equiv
_atom_site_thermal_displace_type
_atom_site_calc_flag
_atom_site_refinement_flags
_atom_site_occupancy
S S1 0.35481(4) 0.35955(5) 1.06135(6) 0.0400(2) Uani . . 1.000
N N1 0.28028(14) 0.13298(14) 0.95775(19) 0.0362(5) Uani . . 1.000
N N2 0.43880(16) 0.12254(17) 1.1731(2) 0.0460(6) Uani . . 1.000
C C1 0.23286(16) 0.35055(18) 0.9039(2) 0.0363(6) Uani . . 1.000
C C2 0.16650(19) 0.4518(2) 0.8240(3) 0.0494(7) Uani . . 1.000
C C3 0.07398(19) 0.4193(2) 0.7023(3) 0.0555(8) Uani . . 1.000
C C4 0.04759(19) 0.2898(2) 0.6589(3) 0.0525(7) Uani . . 1.000
C C5 0.11376(17) 0.1882(2) 0.7386(2) 0.0436(6) Uani . . 1.000
C C6 0.20561(15) 0.22026(17) 0.8625(2) 0.0340(6) Uani . . 1.000
C C7 0.36161(16) 0.18903(19) 1.0689(2) 0.0350(5) Uani . . 1.000
P P1 0.31052(4) 0.78446(4) 0.06814(5) 0.0321(2) Uani . . 1.000
O O1 0.21014(12) 0.72357(14) 0.12333(17) 0.0448(5) Uani . . 1.000
O O2 0.26558(12) 0.87196(11) -0.07803(14) 0.0396(4) Uani . . 1.000
O O3 0.38850(12) 0.84982(13) 0.21213(15) 0.0441(4) Uani . . 1.000
O O4 0.37402(14) 0.66563(15) 0.01419(16) 0.0497(5) Uani . . 1.000
H H1 0.271(2) 0.0479(16) 0.948(3) 0.0600 Uiso . . 1.000
H H2 0.18390 0.53930 0.85170 0.0590 Uiso calc R 1.000
H H3 0.02810 0.48600 0.64790 0.0670 Uiso calc R 1.000
H H4 -0.01510 0.27070 0.57560 0.0630 Uiso calc R 1.000
H H5 0.09680 0.10090 0.70950 0.0520 Uiso calc R 1.000
H H6 0.4904(18) 0.164(2) 1.242(3) 0.0600 Uiso . . 1.000
H H7 0.430(2) 0.0391(17) 1.184(3) 0.0600 Uiso . . 1.000
H H8 0.228(2) 0.690(3) 0.214(2) 0.0750 Uiso . . 1.000
H H9 0.379(2) 0.663(3) -0.080(2) 0.0750 Uiso . . 1.000

loop_
_atom_type_symbol
_atom_type_description
_atom_type_scat_dispersion_real
_atom_type_scat_dispersion_imag
_atom_type_scat_source
S S 0.1246 0.1234 'International Tables Vol C Tables 4.2.6.8 and 6.1.1.4'
P P 0.1023 0.0942 'International Tables Vol C Tables 4.2.6.8 and 6.1.1.4'
O O 0.0106 0.0060 'International Tables Vol C Tables 4.2.6.8 and 6.1.1.4'
N N 0.0061 0.0033 'International Tables Vol C Tables 4.2.6.8 and 6.1.1.4'
H H 0.0000 0.0000 'International Tables Vol C Tables 4.2.6.8 and 6.1.1.4'
C C 0.0033 0.0016 'International Tables Vol C Tables 4.2.6.8 and 6.1.1.4'

loop_
_geom_angle_atom_site_label_1
_geom_angle_atom_site_label_2
_geom_angle_atom_site_label_3
_geom_angle_site_symmetry_1
_geom_angle_site_symmetry_2
_geom_angle_site_symmetry_3
_geom_angle
_geom_angle_publ_flag
C1 S1 C7 . . . 90.04(9) no
O2 P1 O4 . . . 109.85(7) no
O3 P1 O4 . . . 107.32(8) no
O1 P1 O2 . . . 107.83(8) no
O1 P1 O3 . . . 110.41(8) no
O1 P1 O4 . . . 105.70(8) no
O2 P1 O3 . . . 115.33(7) no
P1 O1 H8 . . . 112.5(18) no
P1 O4 H9 . . . 118(2) no
C6 N1 C7 . . . 114.70(15) no
C7 N1 H1 . . . 123.5(16) no
C6 N1 H1 . . . 121.7(16) no
H6 N2 H7 . . . 120(2) no
C7 N2 H6 . . . 119.8(14) no
C7 N2 H7 . . . 119.0(17) no
C2 C1 C6 . . . 120.50(18) no
S1 C1 C6 . . . 110.54(13) no
S1 C1 C2 . . . 128.96(15) no
C1 C2 C3 . . . 118.06(19) no
C2 C3 C4 . . . 121.6(2) no
C3 C4 C5 . . . 120.5(2) no
C4 C5 C6 . . . 118.07(19) no
C1 C6 C5 . . . 121.24(17) no
N1 C6 C1 . . . 112.22(15) no
N1 C6 C5 . . . 126.55(17) no
N1 C7 N2 . . . 123.59(18) no
S1 C7 N1 . . . 112.46(13) no
S1 C7 N2 . . . 123.95(15) no
C3 C2 H2 . . . 121.00 no
C1 C2 H2 . . . 121.00 no
C4 C3 H3 . . . 119.00 no
C2 C3 H3 . . . 119.00 no
C3 C4 H4 . . . 120.00 no
C5 C4 H4 . . . 120.00 no
C4 C5 H5 . . . 121.00 no
C6 C5 H5 . . . 121.00 no

loop_
_geom_bond_atom_site_label_1
_geom_bond_atom_site_label_2
_geom_bond_site_symmetry_1
_geom_bond_site_symmetry_2
_geom_bond_distance
_geom_bond_publ_flag
S1 C1 . . 1.7504(19) no
S1 C7 . . 1.735(2) no
P1 O3 . . 1.5024(14) no
P1 O1 . . 1.5531(16) no
P1 O2 . . 1.5017(12) no
P1 O4 . . 1.5638(17) no
O1 H8 . . 0.809(19) no
O4 H9 . . 0.801(17) no
N1 C6 . . 1.386(2) no
N1 C7 . . 1.323(2) no
N2 C7 . . 1.314(3) no
N1 H1 . . 0.873(16) no
N2 H7 . . 0.862(18) no
N2 H6 . . 0.86(2) no
C1 C6 . . 1.389(3) no
C1 C2 . . 1.384(3) no
C2 C3 . . 1.377(3) no
C3 C4 . . 1.382(3) no
C4 C5 . . 1.385(3) no
C5 C6 . . 1.380(3) no
C2 H2 . . 0.9300 no
C3 H3 . . 0.9300 no
C4 H4 . . 0.9300 no
C5 H5 . . 0.9300 no

loop_
_geom_contact_atom_site_label_1
_geom_contact_atom_site_label_2
_geom_contact_distance
_geom_contact_site_symmetry_1
_geom_contact_site_symmetry_2
_geom_contact_publ_flag
S1 O4 3.1497(16) . 1_556 no
S1 N1 2.5519(16) . . no
S1 O3 3.2897(15) . 2_646 no
S1 C5 3.664(2) . 4_555 no
S1 C6 3.5429(18) . 4_555 no
P1 O2 3.5032(13) . 4_565 no
P1 H6 2.87(2) . 2_656 no
P1 H8 2.890(16) . 4_564 no
P1 H9 2.896(17) . 4_565 no
P1 H1 2.857(17) . 1_564 no
P1 H7 3.02(2) . 1_564 no
O1 O2 2.6017(18) . 4_565 no
O2 N1 2.6693(18) . 1_564 no
O2 P1 3.5032(13) . 4_564 no
O2 O1 2.6017(18) . 4_564 no
O3 N2 2.875(2) . 1_564 no
O3 S1 3.2897(15) . 2_656 no
O3 N2 3.138(2) . 2_656 no
O3 O4 2.5654(18) . 4_565 no
O4 S1 3.1497(16) . 1_554 no
O4 O3 2.5654(18) . 4_564 no
O4 N2 3.076(2) . 2_656 no
O1 H4 2.6300 . 2_555 no
O1 H2 2.8900 . 1_554 no
O2 H8 1.795(18) . 4_564 no
O2 H1 1.799(16) . 1_564 no
O3 H7 2.018(18) . 1_564 no
O3 H9 1.765(17) . 4_565 no
O3 H6 2.39(2) . 2_656 no
O4 H6 2.31(2) . 2_656 no
O4 H2 2.7400 . 1_554 no
N1 O2 2.6693(18) . 1_546 no
N1 S1 2.5519(16) . . no
N2 O3 3.138(2) . 2_646 no
N2 O4 3.076(2) . 2_646 no
N2 O3 2.875(2) . 1_546 no
C1 C7 3.547(3) . 4_554 no
C1 C5 3.469(3) . 4_555 no
C4 C6 3.496(3) . 4_554 no
C5 S1 3.664(2) . 4_554 no
C5 C1 3.469(3) . 4_554 no
C6 C4 3.496(3) . 4_555 no
C6 C7 3.577(3) . 4_554 no
C6 S1 3.5429(18) . 4_554 no
C7 C6 3.577(3) . 4_555 no
C7 C1 3.547(3) . 4_555 no
C3 H3 3.0400 . 3_566 no
C3 H5 3.0300 . 2_556 no
C5 H3 3.0000 . 2_546 no
H1 P1 2.857(17) . 1_546 no
H1 O2 1.800(16) . 1_546 no
H1 H7 2.43(3) . . no
H2 O4 2.7400 . 1_556 no
H2 O1 2.8900 . 1_556 no
H3 C5 3.0000 . 2_556 no
H3 H3 2.4100 . 3_566 no
H3 H5 2.4600 . 2_556 no
H3 C3 3.0400 . 3_566 no
H4 O1 2.6300 . 2_545 no
H5 H3 2.4600 . 2_546 no
H5 C3 3.0300 . 2_546 no
H6 O4 2.31(2) . 2_646 no
H6 O3 2.39(2) . 2_646 no
H6 P1 2.87(2) . 2_646 no
H7 O3 2.018(18) . 1_546 no
H7 H1 2.43(3) . . no
H7 P1 3.02(2) . 1_546 no
H8 P1 2.890(16) . 4_565 no
H8 O2 1.795(19) . 4_565 no
H9 P1 2.896(17) . 4_564 no
H9 O3 1.765(17) . 4_564 no

loop_
_geom_hbond_atom_site_label_D
_geom_hbond_atom_site_label_H
_geom_hbond_atom_site_label_A
_geom_hbond_site_symmetry_A
_geom_hbond_distance_DH
_geom_hbond_distance_HA
_geom_hbond_distance_DA
_geom_hbond_angle_DHA
_geom_hbond_publ_flag
N1 H1 O2 1_546 0.873(16) 1.800(16) 2.6693(18) 174(3) yes
N2 H6 O3 2_646 0.86(2) 2.39(2) 3.138(2) 147(2) yes
N2 H6 O4 2_646 0.86(2) 2.31(2) 3.076(2) 149.3(19) yes
N2 H7 O3 1_546 0.862(18) 2.018(18) 2.875(2) 172(2) yes
O1 H8 O2 4_565 0.809(19) 1.795(19) 2.6017(18) 175(3) yes
O4 H9 O3 4_564 0.801(17) 1.765(17) 2.5654(18) 178(3) yes

loop_
_geom_torsion_atom_site_label_1
_geom_torsion_atom_site_label_2
_geom_torsion_atom_site_label_3
_geom_torsion_atom_site_label_4
_geom_torsion_site_symmetry_1
_geom_torsion_site_symmetry_2
_geom_torsion_site_symmetry_3
_geom_torsion_site_symmetry_4
_geom_torsion
_geom_torsion_publ_flag
C7 S1 C1 C2 . . . . 178.1(2) no
C7 S1 C1 C6 . . . . -1.63(15) no
C1 S1 C7 N2 . . . . -178.14(18) no
C1 S1 C7 N1 . . . . 1.89(15) no
C6 N1 C7 N2 . . . . 178.35(18) no
C7 N1 C6 C5 . . . . -179.97(19) no
C7 N1 C6 C1 . . . . 0.4(2) no
C6 N1 C7 S1 . . . . -1.7(2) no
S1 C1 C6 N1 . . . . 1.0(2) no
S1 C1 C6 C5 . . . . -178.61(15) no
S1 C1 C2 C3 . . . . 179.72(17) no
C6 C1 C2 C3 . . . . -0.5(3) no
C2 C1 C6 N1 . . . . -178.75(18) no
C2 C1 C6 C5 . . . . 1.6(3) no
C1 C2 C3 C4 . . . . -0.5(4) no
C2 C3 C4 C5 . . . . 0.6(4) no
C3 C4 C5 C6 . . . . 0.5(3) no
C4 C5 C6 C1 . . . . -1.5(3) no
C4 C5 C6 N1 . . . . 178.86(19) no

loop_
_cod_related_entry_id
_cod_related_entry_database
_cod_related_entry_code
1 ChemSpider 30656143
